data_4349582
loop_
_publ_author_name
'Andrade, Marta M.'
'Silva, Rafaela A. L.'
'Santos, Isabel C.'
'Lopes, Elsa B.'
'Raba\,ca, Sandra'
'Pereira, Laura C. J.'
'Coutinho, Joana T.'
'Telo, Jo\~ao P.'
'Rovira, Concepci\'o'
'Almeida, Manuel'
'Belo, Dulce'

_publ_section_title
;
 Gold and nickel alkyl substituted bis-thiophenedithiolene complexes:
 anionic and neutral forms
;
_journal_issue 2
_journal_name_full 'Inorganic Chemistry Frontiers'
_journal_page_first 270
_journal_paper_doi 10.1039/C6QI00447D
_journal_volume 4
_journal_year 2017
_chemical_formula_moiety 'C20 H28 Au S6, C24 H20 P'
_chemical_formula_sum 'C44 H48 Au P S6'
_chemical_formula_weight 997.12
_space_group_IT_number 2
_space_group_name_Hall '-P 1'
_space_group_name_H-M_alt 'P -1'
_symmetry_cell_setting triclinic
_symmetry_space_group_name_H-M 'P -1'
_atom_sites_solution_hydrogens geom
_atom_sites_solution_primary direct
_atom_sites_solution_secondary difmap
_audit_creation_method SHELXL-97
_audit_update_record
;
2016-09-21 deposited with the CCDC.
2016-11-29 downloaded from the CCDC.
;
_cell_angle_alpha 92.4960(10)
_cell_angle_beta 92.1280(10)
_cell_angle_gamma 102.2660(10)
_cell_formula_units_Z 2
_cell_length_a 11.6900(13)
_cell_length_b 12.0874(3)
_cell_length_c 15.5643(4)
_cell_measurement_reflns_used 5502
_cell_measurement_temperature 150(2)
_cell_measurement_theta_max 27.15
_cell_measurement_theta_min 2.56
_cell_volume 2144.6(3)
_computing_cell_refinement 'Bruker SAINT'
_computing_data_collection 'Bruker APEX2'
_computing_data_reduction 'Bruker SAINT'
_computing_molecular_graphics ORTEP3(Farrugia,1997)
_computing_publication_material 'WinGX (Farrugia, 1999)'
_computing_structure_refinement 'SHELXL-97 (Sheldrick, 2008)'
_computing_structure_solution 'SIR97 (Altomare et al, 1999)'
_diffrn_ambient_temperature 150(2)
_diffrn_measured_fraction_theta_full 0.996
_diffrn_measured_fraction_theta_max 0.996
_diffrn_measurement_device_type 'Bruker APEX-II CCD'
_diffrn_measurement_method '\f and \w scans'
_diffrn_radiation_monochromator graphite
_diffrn_radiation_source 'fine-focus sealed tube'
_diffrn_radiation_type MoK\a
_diffrn_radiation_wavelength 0.71073
_diffrn_reflns_av_R_equivalents 0.0339
_diffrn_reflns_av_sigmaI/netI 0.0559
_diffrn_reflns_limit_h_max 14
_diffrn_reflns_limit_h_min -14
_diffrn_reflns_limit_k_max 14
_diffrn_reflns_limit_k_min -14
_diffrn_reflns_limit_l_max 18
_diffrn_reflns_limit_l_min -18
_diffrn_reflns_number 15560
_diffrn_reflns_theta_full 25.68
_diffrn_reflns_theta_max 25.68
_diffrn_reflns_theta_min 2.56
_exptl_absorpt_coefficient_mu 3.790
_exptl_absorpt_correction_T_max 0.8632
_exptl_absorpt_correction_T_min 0.4894
_exptl_absorpt_correction_type multi-scan
_exptl_absorpt_process_details '(SADABS; Sheldrick, 2004)'
_exptl_crystal_colour yellow-brown
_exptl_crystal_density_diffrn 1.544
_exptl_crystal_density_method 'not measured'
_exptl_crystal_description prism
_exptl_crystal_F_000 1004
_exptl_crystal_size_max 0.22
_exptl_crystal_size_mid 0.18
_exptl_crystal_size_min 0.04
_refine_diff_density_max 1.605
_refine_diff_density_min -0.890
_refine_diff_density_rms 0.126
_refine_ls_extinction_method none
_refine_ls_goodness_of_fit_ref 1.019
_refine_ls_hydrogen_treatment constr
_refine_ls_matrix_type full
_refine_ls_number_parameters 480
_refine_ls_number_reflns 8124
_refine_ls_number_restraints 0
_refine_ls_restrained_S_all 1.019
_refine_ls_R_factor_all 0.0577
_refine_ls_R_factor_gt 0.0378
_refine_ls_shift/su_max 0.000
_refine_ls_shift/su_mean 0.000
_refine_ls_structure_factor_coef Fsqd
_refine_ls_weighting_details 'calc w=1/[\s^2^(Fo^2^)+(0.0459P)^2^+0.0000P] where P=(Fo^2^+2Fc^2^)/3'
_refine_ls_weighting_scheme calc
_refine_ls_wR_factor_gt 0.0869
_refine_ls_wR_factor_ref 0.0927
_reflns_number_gt 6082
_reflns_number_total 8124
_reflns_threshold_expression >2sigma(I)
_cod_data_source_file c6qi00447d2.cif
_cod_data_source_block compound_3
_cod_original_sg_symbol_H-M P-1
_cod_database_code 4349582

loop_
_symmetry_equiv_pos_as_xyz
'x, y, z'
'-x, -y, -z'

loop_
_atom_site_label
_atom_site_type_symbol
_atom_site_fract_x
_atom_site_fract_y
_atom_site_fract_z
_atom_site_U_iso_or_equiv
_atom_site_adp_type
_atom_site_occupancy
_atom_site_symmetry_multiplicity
_atom_site_calc_flag
_atom_site_refinement_flags
Au1 Au 0.5000 0.5000 0.5000 0.03140(9) Uani 1 2 d S
Au2 Au 0.0000 0.5000 0.0000 0.02179(8) Uani 1 2 d S
S1 S 0.37766(13) 0.52741(12) 0.60765(10) 0.0375(3) Uani 1 1 d .
S2 S 0.41939(13) 0.30832(12) 0.48745(10) 0.0395(3) Uani 1 1 d .
S3 S 0.22644(14) 0.34882(12) 0.70774(9) 0.0401(4) Uani 1 1 d .
S4 S 0.13616(11) 0.43979(11) 0.08790(8) 0.0279(3) Uani 1 1 d .
S5 S -0.12623(11) 0.49779(12) 0.11053(8) 0.0298(3) Uani 1 1 d .
S6 S -0.11374(12) 0.38902(11) 0.28152(8) 0.0295(3) Uani 1 1 d .
P1 P 0.62182(11) 0.16342(11) 0.84529(9) 0.0252(3) Uani 1 1 d .
C1 C 0.3186(5) 0.3858(4) 0.6246(3) 0.0336(13) Uani 1 1 d .
C2 C 0.3313(5) 0.2933(4) 0.5779(3) 0.0326(13) Uani 1 1 d .
C3 C 0.2671(5) 0.1890(4) 0.6080(4) 0.0375(14) Uani 1 1 d .
C4 C 0.2088(5) 0.2066(5) 0.6784(4) 0.0396(14) Uani 1 1 d .
C5 C 0.2613(5) 0.0739(4) 0.5647(4) 0.0389(14) Uani 1 1 d .
H5 H 0.2101 0.0177 0.5997 0.047 Uiso 1 1 calc R
C6 C 0.3792(6) 0.0383(5) 0.5615(5) 0.059(2) Uani 1 1 d .
H6C H 0.4345 0.0945 0.5315 0.089 Uiso 1 1 calc R
H6A H 0.3684 -0.0359 0.5307 0.089 Uiso 1 1 calc R
H6B H 0.4103 0.0336 0.6203 0.089 Uiso 1 1 calc R
C7 C 0.2022(6) 0.0635(5) 0.4750(4) 0.058(2) Uani 1 1 d .
H7C H 0.2517 0.1143 0.4373 0.086 Uiso 1 1 calc R
H7B H 0.1259 0.0844 0.4782 0.086 Uiso 1 1 calc R
H7A H 0.1911 -0.0149 0.4516 0.086 Uiso 1 1 calc R
C8 C 0.1284(6) 0.1206(6) 0.7297(5) 0.0562(18) Uani 1 1 d .
H8 H 0.1649 0.0534 0.7354 0.067 Uiso 1 1 calc R
C9 C 0.1133(7) 0.1686(6) 0.8213(5) 0.074(2) Uani 1 1 d .
H9C H 0.1897 0.1886 0.8527 0.112 Uiso 1 1 calc R
H9B H 0.0603 0.1113 0.8520 0.112 Uiso 1 1 calc R
H9A H 0.0803 0.2364 0.8174 0.112 Uiso 1 1 calc R
C10 C 0.0104(6) 0.0807(6) 0.6828(5) 0.066(2) Uani 1 1 d .
H10B H -0.0204 0.1465 0.6664 0.099 Uiso 1 1 calc R
H10C H -0.0439 0.0350 0.7206 0.099 Uiso 1 1 calc R
H10A H 0.0189 0.0347 0.6310 0.099 Uiso 1 1 calc R
C11 C -0.0522(4) 0.4319(4) 0.1871(3) 0.0264(11) Uani 1 1 d .
C12 C 0.0553(4) 0.4071(4) 0.1800(3) 0.0233(11) Uani 1 1 d .
C13 C 0.0920(4) 0.3527(4) 0.2543(3) 0.0258(11) Uani 1 1 d .
C14 C 0.0080(5) 0.3365(4) 0.3134(3) 0.0284(12) Uani 1 1 d .
C15 C 0.2057(5) 0.3145(5) 0.2628(3) 0.0345(13) Uani 1 1 d .
H15 H 0.2096 0.2849 0.3216 0.041 Uiso 1 1 calc R
C16 C 0.3146(5) 0.4098(5) 0.2573(4) 0.0462(16) Uani 1 1 d .
H16A H 0.3161 0.4395 0.1997 0.069 Uiso 1 1 calc R
H16B H 0.3851 0.3800 0.2683 0.069 Uiso 1 1 calc R
H16C H 0.3122 0.4708 0.3003 0.069 Uiso 1 1 calc R
C17 C 0.2070(5) 0.2146(5) 0.1983(4) 0.0442(16) Uani 1 1 d .
H17A H 0.1443 0.1501 0.2104 0.066 Uiso 1 1 calc R
H17C H 0.2829 0.1926 0.2039 0.066 Uiso 1 1 calc R
H17B H 0.1949 0.2374 0.1396 0.066 Uiso 1 1 calc R
C18 C 0.0089(6) 0.2809(5) 0.3975(4) 0.0402(14) Uani 1 1 d .
H18 H 0.0493 0.2165 0.3886 0.048 Uiso 1 1 calc R
C19 C -0.1136(6) 0.2305(6) 0.4246(4) 0.063(2) Uani 1 1 d .
H19B H -0.1561 0.2913 0.4346 0.095 Uiso 1 1 calc R
H19C H -0.1087 0.1908 0.4777 0.095 Uiso 1 1 calc R
H19A H -0.1553 0.1769 0.3790 0.095 Uiso 1 1 calc R
C20 C 0.0792(5) 0.3602(5) 0.4685(3) 0.0444(15) Uani 1 1 d .
H20C H 0.1588 0.3891 0.4501 0.067 Uiso 1 1 calc R
H20B H 0.0829 0.3187 0.5209 0.067 Uiso 1 1 calc R
H20A H 0.0412 0.4238 0.4803 0.067 Uiso 1 1 calc R
C21 C 0.6986(4) 0.2376(4) 0.7607(3) 0.0284(12) Uani 1 1 d .
C22 C 0.8165(5) 0.2889(5) 0.7698(4) 0.0369(13) Uani 1 1 d .
H22 H 0.8586 0.2850 0.8225 0.044 Uiso 1 1 calc R
C23 C 0.8732(6) 0.3449(5) 0.7040(4) 0.0454(15) Uani 1 1 d .
H23 H 0.9543 0.3790 0.7109 0.054 Uiso 1 1 calc R
C24 C 0.8126(6) 0.3519(5) 0.6279(4) 0.0531(18) Uani 1 1 d .
H24 H 0.8521 0.3912 0.5824 0.064 Uiso 1 1 calc R
C25 C 0.6957(6) 0.3027(5) 0.6169(4) 0.0504(17) Uani 1 1 d .
H25 H 0.6547 0.3085 0.5640 0.060 Uiso 1 1 calc R
C26 C 0.6372(6) 0.2445(5) 0.6826(4) 0.0441(15) Uani 1 1 d .
H26 H 0.5564 0.2096 0.6749 0.053 Uiso 1 1 calc R
C31 C 0.7238(4) 0.1287(4) 0.9236(3) 0.0282(12) Uani 1 1 d .
C32 C 0.7929(5) 0.2144(5) 0.9768(4) 0.0381(14) Uani 1 1 d .
H32 H 0.7838 0.2903 0.9730 0.046 Uiso 1 1 calc R
C33 C 0.8747(5) 0.1895(5) 1.0350(4) 0.0458(16) Uani 1 1 d .
H33 H 0.9233 0.2484 1.0703 0.055 Uiso 1 1 calc R
C34 C 0.8857(6) 0.0781(5) 1.0415(4) 0.0487(17) Uani 1 1 d .
H34 H 0.9416 0.0606 1.0817 0.058 Uiso 1 1 calc R
C35 C 0.8162(5) -0.0069(5) 0.9900(4) 0.0415(15) Uani 1 1 d .
H35 H 0.8241 -0.0829 0.9950 0.050 Uiso 1 1 calc R
C36 C 0.7348(5) 0.0170(4) 0.9311(3) 0.0330(13) Uani 1 1 d .
H36 H 0.6867 -0.0424 0.8959 0.040 Uiso 1 1 calc R
C41 C 0.5326(4) 0.0335(4) 0.7999(3) 0.0262(11) Uani 1 1 d .
C42 C 0.4222(5) -0.0081(5) 0.8290(4) 0.0455(15) Uani 1 1 d .
H42 H 0.3895 0.0341 0.8708 0.055 Uiso 1 1 calc R
C43 C 0.3595(6) -0.1146(5) 0.7950(4) 0.0534(18) Uani 1 1 d .
H43 H 0.2830 -0.1438 0.8137 0.064 Uiso 1 1 calc R
C44 C 0.4057(6) -0.1763(5) 0.7364(4) 0.0454(16) Uani 1 1 d .
H44 H 0.3627 -0.2491 0.7161 0.055 Uiso 1 1 calc R
C45 C 0.5141(5) -0.1345(4) 0.7063(3) 0.0354(13) Uani 1 1 d .
H45 H 0.5456 -0.1772 0.6641 0.042 Uiso 1 1 calc R
C46 C 0.5785(4) -0.0282(4) 0.7382(3) 0.0286(12) Uani 1 1 d .
H46 H 0.6537 0.0014 0.7174 0.034 Uiso 1 1 calc R
C51 C 0.5348(4) 0.2474(4) 0.8985(4) 0.0333(13) Uani 1 1 d .
C52 C 0.5120(6) 0.2309(5) 0.9845(4) 0.0519(17) Uani 1 1 d .
H52 H 0.5434 0.1765 1.0146 0.062 Uiso 1 1 calc R
C53 C 0.4425(6) 0.2950(6) 1.0260(5) 0.069(2) Uani 1 1 d .
H53 H 0.4266 0.2845 1.0848 0.083 Uiso 1 1 calc R
C54 C 0.3974(6) 0.3723(7) 0.9826(6) 0.076(3) Uani 1 1 d .
H54 H 0.3501 0.4156 1.0114 0.091 Uiso 1 1 calc R
C55 C 0.4193(6) 0.3882(6) 0.8984(5) 0.071(3) Uani 1 1 d .
H55 H 0.3871 0.4424 0.8687 0.085 Uiso 1 1 calc R
C56 C 0.4881(6) 0.3261(5) 0.8557(5) 0.056(2) Uani 1 1 d .
H56 H 0.5032 0.3376 0.7968 0.067 Uiso 1 1 calc R

loop_
_atom_site_aniso_label
_atom_site_aniso_U_11
_atom_site_aniso_U_22
_atom_site_aniso_U_33
_atom_site_aniso_U_23
_atom_site_aniso_U_13
_atom_site_aniso_U_12
Au1 0.02915(18) 0.03196(18) 0.03243(19) -0.00639(13) 0.00270(13) 0.00650(13)
Au2 0.02264(16) 0.02535(15) 0.01917(15) 0.00126(11) 0.00162(11) 0.00905(12)
S1 0.0391(9) 0.0321(8) 0.0408(9) -0.0062(6) 0.0101(6) 0.0068(6)
S2 0.0433(9) 0.0317(8) 0.0423(9) -0.0072(6) 0.0100(7) 0.0060(7)
S3 0.0489(9) 0.0394(8) 0.0338(8) 0.0052(6) 0.0063(7) 0.0122(7)
S4 0.0244(7) 0.0404(8) 0.0230(7) 0.0045(6) 0.0032(5) 0.0150(6)
S5 0.0255(7) 0.0441(8) 0.0248(7) 0.0039(6) 0.0043(5) 0.0177(6)
S6 0.0324(7) 0.0310(7) 0.0263(7) 0.0054(5) 0.0080(5) 0.0079(6)
P1 0.0214(7) 0.0218(7) 0.0317(8) -0.0043(5) 0.0009(5) 0.0042(5)
C1 0.042(3) 0.035(3) 0.028(3) 0.006(2) 0.001(2) 0.016(3)
C2 0.035(3) 0.032(3) 0.031(3) 0.002(2) -0.005(2) 0.007(2)
C3 0.042(4) 0.029(3) 0.044(4) 0.005(3) -0.001(3) 0.014(3)
C4 0.048(4) 0.034(3) 0.037(4) 0.007(3) -0.003(3) 0.011(3)
C5 0.041(3) 0.024(3) 0.051(4) 0.007(3) -0.002(3) 0.007(3)
C6 0.059(5) 0.041(4) 0.080(5) -0.007(4) -0.010(4) 0.021(3)
C7 0.066(5) 0.031(3) 0.075(5) -0.002(3) -0.009(4) 0.012(3)
C8 0.063(5) 0.043(4) 0.061(5) 0.017(3) 0.000(4) 0.005(3)
C9 0.102(7) 0.061(5) 0.052(5) 0.016(4) 0.010(4) -0.004(4)
C10 0.065(5) 0.046(4) 0.078(6) 0.007(4) 0.012(4) -0.011(4)
C11 0.029(3) 0.028(3) 0.022(3) -0.001(2) 0.002(2) 0.008(2)
C12 0.030(3) 0.023(3) 0.017(3) -0.004(2) -0.002(2) 0.008(2)
C13 0.033(3) 0.022(3) 0.023(3) -0.001(2) 0.002(2) 0.010(2)
C14 0.043(3) 0.017(2) 0.025(3) 0.005(2) 0.000(2) 0.004(2)
C15 0.042(3) 0.040(3) 0.027(3) 0.005(2) -0.003(2) 0.023(3)
C16 0.042(4) 0.053(4) 0.047(4) -0.002(3) -0.011(3) 0.022(3)
C17 0.052(4) 0.038(3) 0.049(4) 0.000(3) -0.002(3) 0.024(3)
C18 0.059(4) 0.034(3) 0.031(3) 0.011(3) 0.006(3) 0.018(3)
C19 0.085(6) 0.056(4) 0.038(4) 0.020(3) 0.010(4) -0.011(4)
C20 0.050(4) 0.057(4) 0.027(3) 0.015(3) 0.002(3) 0.011(3)
C21 0.028(3) 0.024(3) 0.032(3) -0.006(2) 0.001(2) 0.004(2)
C22 0.034(3) 0.038(3) 0.034(3) -0.009(3) 0.007(3) 0.000(3)
C23 0.046(4) 0.035(3) 0.047(4) -0.012(3) 0.012(3) -0.010(3)
C24 0.077(5) 0.031(3) 0.048(4) 0.004(3) 0.026(4) 0.001(3)
C25 0.070(5) 0.042(4) 0.040(4) 0.008(3) -0.002(3) 0.013(3)
C26 0.048(4) 0.039(3) 0.045(4) 0.005(3) -0.003(3) 0.009(3)
C31 0.023(3) 0.030(3) 0.031(3) 0.001(2) 0.001(2) 0.006(2)
C32 0.045(4) 0.029(3) 0.039(3) -0.001(3) -0.001(3) 0.007(3)
C33 0.048(4) 0.036(3) 0.046(4) -0.008(3) -0.017(3) -0.002(3)
C34 0.052(4) 0.046(4) 0.051(4) -0.003(3) -0.009(3) 0.021(3)
C35 0.050(4) 0.030(3) 0.047(4) -0.006(3) -0.009(3) 0.018(3)
C36 0.039(3) 0.026(3) 0.033(3) -0.007(2) -0.004(2) 0.007(2)
C41 0.028(3) 0.021(3) 0.028(3) -0.003(2) -0.004(2) 0.005(2)
C42 0.048(4) 0.034(3) 0.050(4) -0.012(3) 0.007(3) 0.000(3)
C43 0.044(4) 0.038(4) 0.068(5) -0.003(3) 0.007(3) -0.015(3)
C44 0.051(4) 0.027(3) 0.052(4) -0.012(3) -0.005(3) -0.001(3)
C45 0.046(4) 0.027(3) 0.033(3) -0.008(2) -0.006(3) 0.012(3)
C46 0.028(3) 0.023(3) 0.035(3) -0.005(2) -0.003(2) 0.007(2)
C51 0.023(3) 0.029(3) 0.047(4) -0.010(3) 0.004(2) 0.004(2)
C52 0.051(4) 0.039(4) 0.066(5) -0.005(3) 0.031(3) 0.009(3)
C53 0.060(5) 0.071(5) 0.074(5) -0.021(4) 0.034(4) 0.009(4)
C54 0.036(4) 0.077(6) 0.115(8) -0.049(5) 0.006(4) 0.023(4)
C55 0.056(5) 0.080(5) 0.088(6) -0.039(5) -0.022(4) 0.050(4)
C56 0.052(4) 0.061(4) 0.060(5) -0.023(4) -0.023(3) 0.035(4)

loop_
_atom_type_symbol
_atom_type_description
_atom_type_scat_dispersion_real
_atom_type_scat_dispersion_imag
_atom_type_scat_source
C C 0.0033 0.0016 'International Tables Vol C Tables 4.2.6.8 and 6.1.1.4'
H H 0.0000 0.0000 'International Tables Vol C Tables 4.2.6.8 and 6.1.1.4'
P P 0.1023 0.0942 'International Tables Vol C Tables 4.2.6.8 and 6.1.1.4'
S S 0.1246 0.1234 'International Tables Vol C Tables 4.2.6.8 and 6.1.1.4'
Au Au -2.0133 8.8022 'International Tables Vol C Tables 4.2.6.8 and 6.1.1.4'

loop_
_geom_angle_atom_site_label_1
_geom_angle_atom_site_label_2
_geom_angle_atom_site_label_3
_geom_angle
_geom_angle_site_symmetry_1
_geom_angle_site_symmetry_3
S1 Au1 S1 180.0 . 2_666
S1 Au1 S2 88.22(5) . 2_666
S1 Au1 S2 91.78(5) 2_666 2_666
S1 Au1 S2 91.78(5) . .
S1 Au1 S2 88.22(5) 2_666 .
S2 Au1 S2 180.0 2_666 .
S5 Au2 S5 180.0 2_565 .
S5 Au2 S4 91.78(4) 2_565 2_565
S5 Au2 S4 88.22(4) . 2_565
S5 Au2 S4 88.22(4) 2_565 .
S5 Au2 S4 91.78(4) . .
S4 Au2 S4 180.00(6) 2_565 .
C1 S1 Au1 98.16(19) . .
C2 S2 Au1 100.67(18) . .
C4 S3 C1 91.3(3) . .
C12 S4 Au2 100.79(15) . .
C11 S5 Au2 98.79(17) . .
C11 S6 C14 91.6(2) . .
C51 P1 C21 111.1(3) . .
C51 P1 C41 110.9(2) . .
C21 P1 C41 108.3(2) . .
C51 P1 C31 108.3(2) . .
C21 P1 C31 110.3(2) . .
C41 P1 C31 107.9(2) . .
C2 C1 S3 110.9(4) . .
C2 C1 S1 128.2(5) . .
S3 C1 S1 120.8(3) . .
C1 C2 C3 113.8(5) . .
C1 C2 S2 119.9(4) . .
C3 C2 S2 126.3(4) . .
C4 C3 C2 111.6(5) . .
C4 C3 C5 123.9(6) . .
C2 C3 C5 124.5(6) . .
C3 C4 C8 129.0(6) . .
C3 C4 S3 112.3(5) . .
C8 C4 S3 118.6(5) . .
C3 C5 C7 111.7(4) . .
C3 C5 C6 114.5(5) . .
C7 C5 C6 110.4(5) . .
C3 C5 H5 106.6 . .
C7 C5 H5 106.6 . .
C6 C5 H5 106.6 . .
C5 C6 H6C 109.5 . .
C5 C6 H6A 109.5 . .
H6C C6 H6A 109.5 . .
C5 C6 H6B 109.5 . .
H6C C6 H6B 109.5 . .
H6A C6 H6B 109.5 . .
C5 C7 H7C 109.5 . .
C5 C7 H7B 109.5 . .
H7C C7 H7B 109.5 . .
C5 C7 H7A 109.5 . .
H7C C7 H7A 109.5 . .
H7B C7 H7A 109.5 . .
C10 C8 C4 110.7(6) . .
C10 C8 C9 110.3(6) . .
C4 C8 C9 111.9(6) . .
C10 C8 H8 107.9 . .
C4 C8 H8 107.9 . .
C9 C8 H8 107.9 . .
C8 C9 H9C 109.5 . .
C8 C9 H9B 109.5 . .
H9C C9 H9B 109.5 . .
C8 C9 H9A 109.5 . .
H9C C9 H9A 109.5 . .
H9B C9 H9A 109.5 . .
C8 C10 H10B 109.5 . .
C8 C10 H10C 109.5 . .
H10B C10 H10C 109.5 . .
C8 C10 H10A 109.5 . .
H10B C10 H10A 109.5 . .
H10C C10 H10A 109.5 . .
C12 C11 S6 112.1(4) . .
C12 C11 S5 126.4(4) . .
S6 C11 S5 121.5(3) . .
C11 C12 C13 113.0(5) . .
C11 C12 S4 121.2(4) . .
C13 C12 S4 125.8(4) . .
C14 C13 C12 111.3(4) . .
C14 C13 C15 124.4(5) . .
C12 C13 C15 124.2(5) . .
C13 C14 C18 128.7(5) . .
C13 C14 S6 112.0(4) . .
C18 C14 S6 119.3(4) . .
C13 C15 C16 114.1(4) . .
C13 C15 C17 111.0(4) . .
C16 C15 C17 111.6(5) . .
C13 C15 H15 106.6 . .
C16 C15 H15 106.6 . .
C17 C15 H15 106.6 . .
C15 C16 H16A 109.5 . .
C15 C16 H16B 109.5 . .
H16A C16 H16B 109.5 . .
C15 C16 H16C 109.5 . .
H16A C16 H16C 109.5 . .
H16B C16 H16C 109.5 . .
C15 C17 H17A 109.5 . .
C15 C17 H17C 109.5 . .
H17A C17 H17C 109.5 . .
C15 C17 H17B 109.5 . .
H17A C17 H17B 109.5 . .
H17C C17 H17B 109.5 . .
C14 C18 C19 112.3(5) . .
C14 C18 C20 112.2(5) . .
C19 C18 C20 111.3(5) . .
C14 C18 H18 106.9 . .
C19 C18 H18 106.9 . .
C20 C18 H18 106.9 . .
C18 C19 H19B 109.5 . .
C18 C19 H19C 109.5 . .
H19B C19 H19C 109.5 . .
C18 C19 H19A 109.5 . .
H19B C19 H19A 109.5 . .
H19C C19 H19A 109.5 . .
C18 C20 H20C 109.5 . .
C18 C20 H20B 109.5 . .
H20C C20 H20B 109.5 . .
C18 C20 H20A 109.5 . .
H20C C20 H20A 109.5 . .
H20B C20 H20A 109.5 . .
C22 C21 C26 118.9(5) . .
C22 C21 P1 122.2(4) . .
C26 C21 P1 118.8(4) . .
C23 C22 C21 121.1(5) . .
C23 C22 H22 119.5 . .
C21 C22 H22 119.5 . .
C22 C23 C24 119.8(6) . .
C22 C23 H23 120.1 . .
C24 C23 H23 120.1 . .
C25 C24 C23 120.7(6) . .
C25 C24 H24 119.6 . .
C23 C24 H24 119.6 . .
C24 C25 C26 120.2(6) . .
C24 C25 H25 119.9 . .
C26 C25 H25 119.9 . .
C25 C26 C21 119.3(6) . .
C25 C26 H26 120.4 . .
C21 C26 H26 120.4 . .
C32 C31 C36 119.7(5) . .
C32 C31 P1 119.5(4) . .
C36 C31 P1 120.8(4) . .
C33 C32 C31 120.2(5) . .
C33 C32 H32 119.9 . .
C31 C32 H32 119.9 . .
C32 C33 C34 119.6(5) . .
C32 C33 H33 120.2 . .
C34 C33 H33 120.2 . .
C35 C34 C33 120.2(5) . .
C35 C34 H34 119.9 . .
C33 C34 H34 119.9 . .
C34 C35 C36 120.7(5) . .
C34 C35 H35 119.6 . .
C36 C35 H35 119.6 . .
C35 C36 C31 119.5(5) . .
C35 C36 H36 120.2 . .
C31 C36 H36 120.2 . .
C42 C41 C46 120.2(5) . .
C42 C41 P1 120.9(4) . .
C46 C41 P1 118.8(4) . .
C41 C42 C43 118.3(6) . .
C41 C42 H42 120.9 . .
C43 C42 H42 120.9 . .
C44 C43 C42 121.5(6) . .
C44 C43 H43 119.2 . .
C42 C43 H43 119.2 . .
C43 C44 C45 120.4(6) . .
C43 C44 H44 119.8 . .
C45 C44 H44 119.8 . .
C44 C45 C46 119.6(5) . .
C44 C45 H45 120.2 . .
C46 C45 H45 120.2 . .
C41 C46 C45 120.0(5) . .
C41 C46 H46 120.0 . .
C45 C46 H46 120.0 . .
C56 C51 C52 119.7(5) . .
C56 C51 P1 121.4(5) . .
C52 C51 P1 119.0(4) . .
C51 C52 C53 119.2(7) . .
C51 C52 H52 120.4 . .
C53 C52 H52 120.4 . .
C54 C53 C52 120.3(7) . .
C54 C53 H53 119.9 . .
C52 C53 H53 119.9 . .
C53 C54 C55 120.6(6) . .
C53 C54 H54 119.7 . .
C55 C54 H54 119.7 . .
C54 C55 C56 120.4(7) . .
C54 C55 H55 119.8 . .
C56 C55 H55 119.8 . .
C51 C56 C55 119.9(7) . .
C51 C56 H56 120.1 . .
C55 C56 H56 120.1 . .

loop_
_geom_bond_atom_site_label_1
_geom_bond_atom_site_label_2
_geom_bond_distance
_geom_bond_site_symmetry_2
Au1 S1 2.3008(15) .
Au1 S1 2.3008(15) 2_666
Au1 S2 2.3051(14) 2_666
Au1 S2 2.3051(14) .
Au2 S5 2.3051(13) 2_565
Au2 S5 2.3051(13) .
Au2 S4 2.3134(11) 2_565
Au2 S4 2.3134(11) .
S1 C1 1.739(6) .
S2 C2 1.767(6) .
S3 C4 1.727(6) .
S3 C1 1.728(6) .
S4 C12 1.759(5) .
S5 C11 1.761(5) .
S6 C11 1.713(5) .
S6 C14 1.742(5) .
P1 C51 1.783(5) .
P1 C21 1.786(6) .
P1 C41 1.790(5) .
P1 C31 1.798(5) .
C1 C2 1.345(7) .
C2 C3 1.432(8) .
C3 C4 1.344(8) .
C3 C5 1.507(7) .
C4 C8 1.521(9) .
C5 C7 1.523(8) .
C5 C6 1.531(8) .
C5 H5 1.0000 .
C6 H6C 0.9800 .
C6 H6A 0.9800 .
C6 H6B 0.9800 .
C7 H7C 0.9800 .
C7 H7B 0.9800 .
C7 H7A 0.9800 .
C8 C10 1.510(9) .
C8 C9 1.547(10) .
C8 H8 1.0000 .
C9 H9C 0.9800 .
C9 H9B 0.9800 .
C9 H9A 0.9800 .
C10 H10B 0.9800 .
C10 H10C 0.9800 .
C10 H10A 0.9800 .
C11 C12 1.359(6) .
C12 C13 1.451(6) .
C13 C14 1.360(7) .
C13 C15 1.500(7) .
C14 C18 1.497(7) .
C15 C16 1.533(8) .
C15 C17 1.539(7) .
C15 H15 1.0000 .
C16 H16A 0.9800 .
C16 H16B 0.9800 .
C16 H16C 0.9800 .
C17 H17A 0.9800 .
C17 H17C 0.9800 .
C17 H17B 0.9800 .
C18 C19 1.515(9) .
C18 C20 1.524(8) .
C18 H18 1.0000 .
C19 H19B 0.9800 .
C19 H19C 0.9800 .
C19 H19A 0.9800 .
C20 H20C 0.9800 .
C20 H20B 0.9800 .
C20 H20A 0.9800 .
C21 C22 1.384(7) .
C21 C26 1.404(7) .
C22 C23 1.366(8) .
C22 H22 0.9500 .
C23 C24 1.372(8) .
C23 H23 0.9500 .
C24 C25 1.371(9) .
C24 H24 0.9500 .
C25 C26 1.385(9) .
C25 H25 0.9500 .
C26 H26 0.9500 .
C31 C32 1.390(7) .
C31 C36 1.393(7) .
C32 C33 1.381(7) .
C32 H32 0.9500 .
C33 C34 1.387(8) .
C33 H33 0.9500 .
C34 C35 1.372(8) .
C34 H34 0.9500 .
C35 C36 1.379(7) .
C35 H35 0.9500 .
C36 H36 0.9500 .
C41 C42 1.382(8) .
C41 C46 1.383(7) .
C42 C43 1.410(8) .
C42 H42 0.9500 .
C43 C44 1.352(9) .
C43 H43 0.9500 .
C44 C45 1.369(8) .
C44 H44 0.9500 .
C45 C46 1.404(7) .
C45 H45 0.9500 .
C46 H46 0.9500 .
C51 C56 1.377(8) .
C51 C52 1.388(8) .
C52 C53 1.393(8) .
C52 H52 0.9500 .
C53 C54 1.358(10) .
C53 H53 0.9500 .
C54 C55 1.359(11) .
C54 H54 0.9500 .
C55 C56 1.380(8) .
C55 H55 0.9500 .
C56 H56 0.9500 .
